data_7053656
loop_
_publ_author_name
'Zhang, Lijuan'
'Xu, Donghua'
'Zhou, Yunshan'
'Jiang, Fei'

_publ_section_title
;
 Design of 3-D europium(iii)--organic frameworks based on pyridine
 carboxylate N-oxide and acyclic binary carboxylate: syntheses,
 structures, and luminescence properties
;
_journal_issue 11
_journal_name_full 'New Journal of Chemistry'
_journal_page_first 2470
_journal_paper_doi 10.1039/c0nj00373e
_journal_volume 34
_journal_year 2010
_chemical_formula_sum 'C26 H20 Eu2 N4 O18'
_chemical_formula_weight 980.38
_chemical_name_systematic
;
?
;
_space_group_IT_number 2
_symmetry_cell_setting triclinic
_symmetry_space_group_name_Hall '-P 1'
_symmetry_space_group_name_H-M 'P -1'
_atom_sites_solution_hydrogens geom
_atom_sites_solution_primary direct
_atom_sites_solution_secondary difmap
_audit_creation_method SHELXL-97
_cell_angle_alpha 101.562(2)
_cell_angle_beta 108.4280(10)
_cell_angle_gamma 100.982(2)
_cell_formula_units_Z 1
_cell_length_a 8.3270(14)
_cell_length_b 9.7525(17)
_cell_length_c 9.9181(17)
_cell_measurement_reflns_used 2540
_cell_measurement_temperature 183(2)
_cell_measurement_theta_max 27.47
_cell_measurement_theta_min 3.50
_cell_volume 720.2(2)
_computing_cell_refinement 'CrystalClear (Rigaku Inc., 2008)'
_computing_data_collection 'CrystalClear (Rigaku Inc., 2008)'
_computing_data_reduction 'CrystalClear (Rigaku Inc., 2008)'
_computing_molecular_graphics 'Siemens SHELXTL'
_computing_publication_material 'Siemens SHELXTL'
_computing_structure_refinement 'SHELXL-97 (Sheldrick, 1997)'
_computing_structure_solution 'SHELXS-97 (Sheldrick, 1990)'
_diffrn_ambient_temperature 93(2)
_diffrn_detector_area_resol_mean 28.5714
_diffrn_measured_fraction_theta_full 0.955
_diffrn_measured_fraction_theta_max 0.955
_diffrn_measurement_device_type 'rigaku saturn'
_diffrn_measurement_method Multi-scan
_diffrn_radiation_monochromator graphite
_diffrn_radiation_source 'Rotating Anode'
_diffrn_radiation_type MoK\a
_diffrn_radiation_wavelength 0.71073
_diffrn_reflns_av_R_equivalents 0.0234
_diffrn_reflns_av_sigmaI/netI 0.0454
_diffrn_reflns_limit_h_max 10
_diffrn_reflns_limit_h_min -10
_diffrn_reflns_limit_k_max 12
_diffrn_reflns_limit_k_min -12
_diffrn_reflns_limit_l_max 12
_diffrn_reflns_limit_l_min -8
_diffrn_reflns_number 5659
_diffrn_reflns_theta_full 27.47
_diffrn_reflns_theta_max 27.47
_diffrn_reflns_theta_min 3.50
_diffrn_standards_decay_% 0
_diffrn_standards_interval_count 0
_diffrn_standards_interval_time 0
_diffrn_standards_number 0
_exptl_absorpt_coefficient_mu 4.412
_exptl_absorpt_correction_T_max 0.5157
_exptl_absorpt_correction_T_min 0.3212
_exptl_absorpt_correction_type empirical
_exptl_crystal_colour pale-yellow
_exptl_crystal_density_diffrn 2.261
_exptl_crystal_density_method 'not measured'
_exptl_crystal_description block
_exptl_crystal_F_000 474
_exptl_crystal_size_max 0.33
_exptl_crystal_size_mid 0.27
_exptl_crystal_size_min 0.17
_refine_diff_density_max 1.026
_refine_diff_density_min -1.102
_refine_diff_density_rms 0.132
_refine_ls_extinction_coef 0.0026(4)
_refine_ls_extinction_expression Fc^*^=kFc[1+0.001xFc^2^\l^3^/sin(2\q)]^-1/4^
_refine_ls_extinction_method SHELXL
_refine_ls_goodness_of_fit_ref 1.003
_refine_ls_hydrogen_treatment mixed
_refine_ls_matrix_type full
_refine_ls_number_parameters 235
_refine_ls_number_reflns 3148
_refine_ls_number_restraints 12
_refine_ls_restrained_S_all 1.008
_refine_ls_R_factor_all 0.0242
_refine_ls_R_factor_gt 0.0209
_refine_ls_shift/su_max 0.002
_refine_ls_shift/su_mean 0.000
_refine_ls_structure_factor_coef Fsqd
_refine_ls_weighting_details 'calc w=1/[\s^2^(Fo^2^)+(0.0160P)^2^+0.0000P] where P=(Fo^2^+2Fc^2^)/3'
_refine_ls_weighting_scheme calc
_refine_ls_wR_factor_gt 0.0431
_refine_ls_wR_factor_ref 0.0440
_reflns_number_gt 2829
_reflns_number_total 3148
_reflns_threshold_expression >2sigma(I)
_cod_data_source_file c0nj00373e.txt
_cod_data_source_block bo591
_cod_depositor_comments
;
The following automatic conversions were performed:

'_symmetry_cell_setting' value 'TRICLINIC' changed to 'triclinic'
according to /home/saulius/struct/CIF-dictionaries/cif_core.dic
dictionary named 'cif_core.dic' version 2.4.2 from 2011-04-26.

Automatic conversion script
Id: cif_fix_values 1891 2012-01-12 08:04:46Z andrius 
;
_cod_original_sg_symbol_H-M p-1
_cod_database_code 7053656

loop_
_symmetry_equiv_pos_as_xyz
'x, y, z'
'-x, -y, -z'

loop_
_atom_site_label
_atom_site_type_symbol
_atom_site_fract_x
_atom_site_fract_y
_atom_site_fract_z
_atom_site_U_iso_or_equiv
_atom_site_adp_type
_atom_site_occupancy
_atom_site_symmetry_multiplicity
_atom_site_calc_flag
_atom_site_refinement_flags
Eu1 Eu 0.59821(2) 0.847487(16) 0.332254(17) 0.00453(6) Uani 1 1 d .
O1 O 0.4530(3) 0.1246(2) -0.0908(2) 0.0074(5) Uani 1 1 d .
O2 O 0.4353(3) 0.6044(2) 0.1759(2) 0.0073(4) Uani 1 1 d .
O3 O 0.1672(3) 0.5530(2) 0.1891(3) 0.0157(5) Uani 1 1 d .
O4 O 0.7919(3) 0.6968(2) 0.3845(2) 0.0112(5) Uani 1 1 d U
O5 O 0.5752(3) 0.0868(2) 0.3945(2) 0.0089(5) Uani 1 1 d .
O6 O 0.5077(3) 0.2747(2) 0.5115(2) 0.0083(5) Uani 1 1 d .
O7 O 0.8759(3) 0.9574(2) 0.3113(2) 0.0075(4) Uani 1 1 d .
O8 O 1.1689(3) 1.0261(2) 0.4304(2) 0.0072(4) Uani 1 1 d .
O9 O 0.2860(3) 0.8402(3) 0.2473(3) 0.0097(5) Uani 1 1 d .
N1 N 0.3648(3) 0.1680(3) -0.0067(3) 0.0061(5) Uani 1 1 d .
N2 N 0.7674(3) 0.5539(3) 0.3397(3) 0.0085(6) Uani 1 1 d .
C1 C 0.2808(4) 0.0707(3) 0.0449(3) 0.0078(6) Uani 1 1 d .
H1 H 0.2822 -0.0281 0.0193 0.009 Uiso 1 1 calc R
C2 C 0.1926(4) 0.1153(3) 0.1350(3) 0.0084(6) Uani 1 1 d .
H2 H 0.1321 0.0468 0.1705 0.010 Uiso 1 1 calc R
C3 C 0.1922(4) 0.2595(3) 0.1737(3) 0.0089(6) Uani 1 1 d .
H3 H 0.1315 0.2909 0.2354 0.011 Uiso 1 1 calc R
C4 C 0.2823(4) 0.3583(3) 0.1205(3) 0.0072(6) Uani 1 1 d .
C5 C 0.3674(4) 0.3092(3) 0.0304(3) 0.0071(6) Uani 1 1 d .
H5 H 0.4290 0.3758 -0.0063 0.008 Uiso 1 1 calc R
C6 C 0.2944(4) 0.5185(3) 0.1655(3) 0.0083(6) Uani 1 1 d .
C7 C 0.8243(4) 0.5004(3) 0.2320(3) 0.0109(7) Uani 1 1 d .
H7 H 0.8783 0.5648 0.1888 0.013 Uiso 1 1 calc R
C8 C 0.8049(4) 0.3543(3) 0.1848(3) 0.0098(7) Uani 1 1 d .
H8 H 0.8427 0.3173 0.1075 0.012 Uiso 1 1 calc R
C9 C 0.7296(4) 0.2603(3) 0.2503(3) 0.0082(6) Uani 1 1 d .
H9 H 0.7199 0.1592 0.2216 0.010 Uiso 1 1 calc R
C10 C 0.6689(4) 0.3174(3) 0.3583(3) 0.0064(6) Uani 1 1 d .
C11 C 0.6890(4) 0.4650(3) 0.4018(3) 0.0083(6) Uani 1 1 d .
H11 H 0.6473 0.5041 0.4758 0.010 Uiso 1 1 calc R
C12 C 0.5777(4) 0.2186(3) 0.4269(3) 0.0061(6) Uani 1 1 d .
C13 C 1.0123(4) 0.9950(3) 0.4241(3) 0.0062(6) Uani 1 1 d U
H9A H 0.260(5) 0.892(4) 0.300(4) 0.008(10) Uiso 1 1 d .
H9B H 0.237(5) 0.763(4) 0.236(4) 0.016(12) Uiso 1 1 d .

loop_
_atom_site_aniso_label
_atom_site_aniso_U_11
_atom_site_aniso_U_22
_atom_site_aniso_U_33
_atom_site_aniso_U_23
_atom_site_aniso_U_13
_atom_site_aniso_U_12
Eu1 0.00487(9) 0.00362(9) 0.00572(9) 0.00145(6) 0.00264(6) 0.00119(6)
O1 0.0068(11) 0.0108(12) 0.0062(11) 0.0007(9) 0.0044(9) 0.0043(9)
O2 0.0076(11) 0.0057(11) 0.0077(11) 0.0001(9) 0.0039(9) -0.0005(9)
O3 0.0097(12) 0.0076(12) 0.0315(15) 0.0018(11) 0.0128(11) 0.0010(10)
O4 0.0092(10) 0.0036(10) 0.0200(11) 0.0039(8) 0.0040(9) 0.0017(8)
O5 0.0125(12) 0.0037(11) 0.0118(11) 0.0033(9) 0.0057(9) 0.0020(9)
O6 0.0107(11) 0.0078(11) 0.0097(11) 0.0034(9) 0.0065(9) 0.0040(9)
O7 0.0061(11) 0.0096(12) 0.0060(11) 0.0027(9) 0.0012(9) 0.0013(9)
O8 0.0057(11) 0.0096(11) 0.0067(11) 0.0021(9) 0.0033(9) 0.0017(9)
O9 0.0116(12) 0.0046(13) 0.0142(13) 0.0006(10) 0.0072(10) 0.0032(11)
N1 0.0050(12) 0.0087(14) 0.0042(12) 0.0014(11) 0.0009(10) 0.0025(11)
N2 0.0057(13) 0.0056(13) 0.0143(14) 0.0040(11) 0.0028(11) 0.0019(11)
C1 0.0073(15) 0.0060(16) 0.0082(15) 0.0019(13) 0.0012(13) 0.0005(13)
C2 0.0064(15) 0.0082(16) 0.0093(15) 0.0035(13) 0.0025(12) -0.0011(13)
C3 0.0063(15) 0.0108(17) 0.0101(16) 0.0028(13) 0.0038(13) 0.0020(13)
C4 0.0033(14) 0.0076(16) 0.0065(15) -0.0013(12) -0.0007(12) 0.0000(12)
C5 0.0061(15) 0.0063(16) 0.0070(15) 0.0020(13) 0.0010(12) -0.0002(12)
C6 0.0082(15) 0.0092(16) 0.0082(15) 0.0027(13) 0.0043(13) 0.0014(13)
C7 0.0071(15) 0.0144(18) 0.0166(17) 0.0121(14) 0.0060(13) 0.0043(14)
C8 0.0084(15) 0.0133(17) 0.0106(16) 0.0047(13) 0.0062(13) 0.0037(13)
C9 0.0069(15) 0.0084(16) 0.0085(15) 0.0015(13) 0.0015(12) 0.0035(13)
C10 0.0035(14) 0.0062(15) 0.0093(15) 0.0032(13) 0.0026(12) -0.0002(12)
C11 0.0061(15) 0.0123(17) 0.0093(15) 0.0053(13) 0.0041(13) 0.0044(13)
C12 0.0031(14) 0.0074(16) 0.0064(15) 0.0023(12) -0.0003(12) 0.0014(12)
C13 0.0104(13) 0.0028(12) 0.0071(13) 0.0023(10) 0.0052(10) 0.0010(10)

loop_
_atom_type_symbol
_atom_type_description
_atom_type_scat_dispersion_real
_atom_type_scat_dispersion_imag
_atom_type_scat_source
C C 0.0033 0.0016 'International Tables Vol C Tables 4.2.6.8 and 6.1.1.4'
H H 0.0000 0.0000 'International Tables Vol C Tables 4.2.6.8 and 6.1.1.4'
N N 0.0061 0.0033 'International Tables Vol C Tables 4.2.6.8 and 6.1.1.4'
O O 0.0106 0.0060 'International Tables Vol C Tables 4.2.6.8 and 6.1.1.4'
Eu Eu -0.1578 3.6682 'International Tables Vol C Tables 4.2.6.8 and 6.1.1.4'

loop_
_geom_angle_atom_site_label_1
_geom_angle_atom_site_label_2
_geom_angle_atom_site_label_3
_geom_angle
_geom_angle_site_symmetry_1
_geom_angle_site_symmetry_3
O5 Eu1 O1 85.25(7) 1_565 2_665
O5 Eu1 O4 143.78(7) 1_565 .
O1 Eu1 O4 110.34(7) 2_665 .
O5 Eu1 O6 106.59(7) 1_565 2_666
O1 Eu1 O6 147.43(7) 2_665 2_666
O4 Eu1 O6 78.11(7) . 2_666
O5 Eu1 O2 142.76(7) 1_565 .
O1 Eu1 O2 77.57(7) 2_665 .
O4 Eu1 O2 73.46(7) . .
O6 Eu1 O2 74.97(7) 2_666 .
O5 Eu1 O8 73.13(7) 1_565 2_776
O1 Eu1 O8 132.41(7) 2_665 2_776
O4 Eu1 O8 72.44(7) . 2_776
O6 Eu1 O8 80.10(7) 2_666 2_776
O2 Eu1 O8 141.04(7) . 2_776
O5 Eu1 O7 85.59(7) 1_565 .
O1 Eu1 O7 69.68(7) 2_665 .
O4 Eu1 O7 70.85(7) . .
O6 Eu1 O7 139.87(7) 2_666 .
O2 Eu1 O7 117.79(7) . .
O8 Eu1 O7 66.86(7) 2_776 .
O5 Eu1 O9 71.51(8) 1_565 .
O1 Eu1 O9 78.44(7) 2_665 .
O4 Eu1 O9 142.12(8) . .
O6 Eu1 O9 76.99(8) 2_666 .
O2 Eu1 O9 72.79(8) . .
O8 Eu1 O9 129.63(7) 2_776 .
O7 Eu1 O9 142.08(8) . .
O5 Eu1 C13 80.42(7) 1_565 2_776
O1 Eu1 C13 116.44(7) 2_665 2_776
O4 Eu1 C13 63.36(7) . 2_776
O6 Eu1 C13 95.66(7) 2_666 2_776
O2 Eu1 C13 136.82(7) . 2_776
O8 Eu1 C13 20.08(7) 2_776 2_776
O7 Eu1 C13 47.79(7) . 2_776
O9 Eu1 C13 147.18(8) . 2_776
O5 Eu1 C13 85.79(7) 1_565 .
O1 Eu1 C13 89.61(7) 2_665 .
O4 Eu1 C13 62.70(7) . .
O6 Eu1 C13 120.86(7) 2_666 .
O2 Eu1 C13 126.31(7) . .
O8 Eu1 C13 47.88(7) 2_776 .
O7 Eu1 C13 19.97(7) . .
O9 Eu1 C13 154.99(8) . .
C13 Eu1 C13 28.18(9) 2_776 .
O5 Eu1 H9B 86.0(8) 1_565 .
O1 Eu1 H9B 84.0(8) 2_665 .
O4 Eu1 H9B 126.9(8) . .
O6 Eu1 H9B 67.2(8) 2_666 .
O2 Eu1 H9B 59.8(8) . .
O8 Eu1 H9B 134.1(8) 2_776 .
O7 Eu1 H9B 152.9(8) . .
O9 Eu1 H9B 15.3(8) . .
C13 Eu1 H9B 154.1(7) 2_776 .
C13 Eu1 H9B 170.0(8) . .
N1 O1 Eu1 124.23(17) . 2_665
C6 O2 Eu1 132.39(19) . .
N2 O4 Eu1 132.20(17) . .
C12 O5 Eu1 174.2(2) . 1_545
C12 O6 Eu1 123.39(19) . 2_666
C13 O7 Eu1 117.87(18) . .
C13 O8 Eu1 118.66(17) . 2_776
Eu1 O9 H9A 115(3) . .
Eu1 O9 H9B 106(3) . .
H9A O9 H9B 109(4) . .
O1 N1 C5 119.4(2) . .
O1 N1 C1 119.3(2) . .
C5 N1 C1 121.2(3) . .
O4 N2 C11 120.3(2) . .
O4 N2 C7 118.7(3) . .
C11 N2 C7 121.0(3) . .
N1 C1 C2 119.8(3) . .
N1 C1 H1 120.1 . .
C2 C1 H1 120.1 . .
C1 C2 C3 120.2(3) . .
C1 C2 H2 119.9 . .
C3 C2 H2 119.9 . .
C2 C3 C4 118.9(3) . .
C2 C3 H3 120.6 . .
C4 C3 H3 120.6 . .
C5 C4 C3 119.1(3) . .
C5 C4 C6 119.6(3) . .
C3 C4 C6 121.3(3) . .
N1 C5 C4 120.9(3) . .
N1 C5 H5 119.6 . .
C4 C5 H5 119.6 . .
O3 C6 O2 126.7(3) . .
O3 C6 C4 117.5(3) . .
O2 C6 C4 115.8(3) . .
N2 C7 C8 120.5(3) . .
N2 C7 H7 119.7 . .
C8 C7 H7 119.7 . .
C7 C8 C9 119.8(3) . .
C7 C8 H8 120.1 . .
C9 C8 H8 120.1 . .
C10 C9 C8 118.5(3) . .
C10 C9 H9 120.8 . .
C8 C9 H9 120.8 . .
C11 C10 C9 120.0(3) . .
C11 C10 C12 119.6(3) . .
C9 C10 C12 120.4(3) . .
N2 C11 C10 120.1(3) . .
N2 C11 H11 119.9 . .
C10 C11 H11 119.9 . .
O5 C12 O6 124.8(3) . .
O5 C12 C10 117.9(3) . .
O6 C12 C10 117.3(3) . .
O7 C13 O8 127.2(3) . .
O7 C13 C13 116.8(3) . 2_776
O8 C13 C13 116.0(3) . 2_776
O7 C13 Eu1 164.0(2) . 2_776
O8 C13 Eu1 41.27(13) . 2_776
C13 C13 Eu1 76.0(2) 2_776 2_776
O7 C13 Eu1 42.16(14) . .
O8 C13 Eu1 164.7(2) . .
C13 C13 Eu1 75.8(2) 2_776 .
Eu1 C13 Eu1 151.82(9) 2_776 .

loop_
_geom_bond_atom_site_label_1
_geom_bond_atom_site_label_2
_geom_bond_distance
_geom_bond_site_symmetry_2
Eu1 O5 2.352(2) 1_565
Eu1 O1 2.377(2) 2_665
Eu1 O4 2.389(2) .
Eu1 O6 2.409(2) 2_666
Eu1 O2 2.416(2) .
Eu1 O8 2.421(2) 2_776
Eu1 O7 2.447(2) .
Eu1 O9 2.448(2) .
Eu1 C13 3.221(3) 2_776
Eu1 C13 3.223(3) .
Eu1 H9B 2.75(4) .
O1 N1 1.334(3) .
O1 Eu1 2.377(2) 2_665
O2 C6 1.266(4) .
O3 C6 1.245(4) .
O4 N2 1.330(3) .
O5 C12 1.255(3) .
O5 Eu1 2.352(2) 1_545
O6 C12 1.261(3) .
O6 Eu1 2.409(2) 2_666
O7 C13 1.245(4) .
O8 C13 1.260(4) .
O8 Eu1 2.421(2) 2_776
O9 H9A 0.76(3) .
O9 H9B 0.75(4) .
N1 C5 1.346(4) .
N1 C1 1.348(4) .
N2 C11 1.345(4) .
N2 C7 1.353(4) .
C1 C2 1.381(4) .
C1 H1 0.9500 .
C2 C3 1.383(4) .
C2 H2 0.9500 .
C3 C4 1.395(4) .
C3 H3 0.9500 .
C4 C5 1.375(4) .
C4 C6 1.511(4) .
C5 H5 0.9500 .
C7 C8 1.368(4) .
C7 H7 0.9500 .
C8 C9 1.390(4) .
C8 H8 0.9500 .
C9 C10 1.387(4) .
C9 H9 0.9500 .
C10 C11 1.379(4) .
C10 C12 1.509(4) .
C11 H11 0.9500 .
C13 C13 1.569(5) 2_776
C13 Eu1 3.221(3) 2_776

loop_
_geom_torsion_atom_site_label_1
_geom_torsion_atom_site_label_2
_geom_torsion_atom_site_label_3
_geom_torsion_atom_site_label_4
_geom_torsion
_geom_torsion_site_symmetry_1
_geom_torsion_site_symmetry_4
O5 Eu1 O2 C6 -59.7(3) 1_565 .
O1 Eu1 O2 C6 -124.3(3) 2_665 .
O4 Eu1 O2 C6 119.8(3) . .
O6 Eu1 O2 C6 38.1(3) 2_666 .
O8 Eu1 O2 C6 90.1(3) 2_776 .
O7 Eu1 O2 C6 176.9(3) . .
O9 Eu1 O2 C6 -42.7(3) . .
C13 Eu1 O2 C6 120.2(3) 2_776 .
C13 Eu1 O2 C6 155.6(3) . .
O5 Eu1 O4 N2 173.6(2) 1_565 .
O1 Eu1 O4 N2 -75.6(2) 2_665 .
O6 Eu1 O4 N2 71.6(2) 2_666 .
O2 Eu1 O4 N2 -6.0(2) . .
O8 Eu1 O4 N2 154.9(2) 2_776 .
O7 Eu1 O4 N2 -134.2(2) . .
O9 Eu1 O4 N2 21.8(3) . .
C13 Eu1 O4 N2 174.2(3) 2_776 .
C13 Eu1 O4 N2 -154.1(3) . .
O5 Eu1 O7 C13 89.8(2) 1_565 .
O1 Eu1 O7 C13 176.4(2) 2_665 .
O4 Eu1 O7 C13 -62.2(2) . .
O6 Eu1 O7 C13 -20.9(3) 2_666 .
O2 Eu1 O7 C13 -120.7(2) . .
O8 Eu1 O7 C13 16.3(2) 2_776 .
O9 Eu1 O7 C13 141.7(2) . .
C13 Eu1 O7 C13 8.8(2) 2_776 .
Eu1 O1 N1 C5 -59.0(3) 2_665 .
Eu1 O1 N1 C1 123.8(2) 2_665 .
Eu1 O4 N2 C11 -78.7(3) . .
Eu1 O4 N2 C7 102.0(3) . .
O1 N1 C1 C2 178.5(3) . .
C5 N1 C1 C2 1.3(4) . .
N1 C1 C2 C3 -0.8(5) . .
C1 C2 C3 C4 -0.2(5) . .
C2 C3 C4 C5 0.5(5) . .
C2 C3 C4 C6 -176.8(3) . .
O1 N1 C5 C4 -178.1(3) . .
C1 N1 C5 C4 -0.9(4) . .
C3 C4 C5 N1 0.0(4) . .
C6 C4 C5 N1 177.3(3) . .
Eu1 O2 C6 O3 30.8(5) . .
Eu1 O2 C6 C4 -148.7(2) . .
C5 C4 C6 O3 149.9(3) . .
C3 C4 C6 O3 -32.8(4) . .
C5 C4 C6 O2 -30.5(4) . .
C3 C4 C6 O2 146.8(3) . .
O4 N2 C7 C8 178.7(3) . .
C11 N2 C7 C8 -0.6(5) . .
N2 C7 C8 C9 -1.5(5) . .
C7 C8 C9 C10 2.7(5) . .
C8 C9 C10 C11 -2.0(5) . .
C8 C9 C10 C12 176.8(3) . .
O4 N2 C11 C10 -177.9(3) . .
C7 N2 C11 C10 1.4(4) . .
C9 C10 C11 N2 0.0(5) . .
C12 C10 C11 N2 -178.9(3) . .
Eu1 O5 C12 O6 -147.9(18) 1_545 .
Eu1 O5 C12 C10 33(2) 1_545 .
Eu1 O6 C12 O5 12.4(4) 2_666 .
Eu1 O6 C12 C10 -168.45(18) 2_666 .
C11 C10 C12 O5 -173.9(3) . .
C9 C10 C12 O5 7.3(4) . .
C11 C10 C12 O6 6.9(4) . .
C9 C10 C12 O6 -171.9(3) . .
Eu1 O7 C13 O8 164.9(2) . .
Eu1 O7 C13 C13 -15.0(4) . 2_776
Eu1 O7 C13 Eu1 -155.9(6) . 2_776
Eu1 O8 C13 O7 164.7(2) 2_776 .
Eu1 O8 C13 C13 -15.4(4) 2_776 2_776
Eu1 O8 C13 Eu1 -153.9(7) 2_776 .
O5 Eu1 C13 O7 -88.7(2) 1_565 .
O1 Eu1 C13 O7 -3.4(2) 2_665 .
O4 Eu1 C13 O7 109.8(2) . .
O6 Eu1 C13 O7 164.50(19) 2_666 .
O2 Eu1 C13 O7 70.8(2) . .
O8 Eu1 C13 O7 -159.7(2) 2_776 .
O9 Eu1 C13 O7 -64.2(3) . .
C13 Eu1 C13 O7 -166.2(4) 2_776 .
O5 Eu1 C13 O8 -140.4(8) 1_565 .
O1 Eu1 C13 O8 -55.1(8) 2_665 .
O4 Eu1 C13 O8 58.1(8) . .
O6 Eu1 C13 O8 112.8(8) 2_666 .
O2 Eu1 C13 O8 19.1(8) . .
O8 Eu1 C13 O8 148.6(8) 2_776 .
O7 Eu1 C13 O8 -51.7(7) . .
O9 Eu1 C13 O8 -115.9(8) . .
C13 Eu1 C13 O8 142.1(10) 2_776 .
O5 Eu1 C13 C13 77.5(2) 1_565 2_776
O1 Eu1 C13 C13 162.8(2) 2_665 2_776
O4 Eu1 C13 C13 -84.0(2) . 2_776
O6 Eu1 C13 C13 -29.3(2) 2_666 2_776
O2 Eu1 C13 C13 -123.0(2) . 2_776
O8 Eu1 C13 C13 6.54(18) 2_776 2_776
O7 Eu1 C13 C13 166.2(4) . 2_776
O9 Eu1 C13 C13 102.0(3) . 2_776
O5 Eu1 C13 Eu1 77.5(2) 1_565 2_776
O1 Eu1 C13 Eu1 162.8(2) 2_665 2_776
O4 Eu1 C13 Eu1 -84.0(2) . 2_776
O6 Eu1 C13 Eu1 -29.3(2) 2_666 2_776
O2 Eu1 C13 Eu1 -123.0(2) . 2_776
O8 Eu1 C13 Eu1 6.54(18) 2_776 2_776
O7 Eu1 C13 Eu1 166.2(4) . 2_776
O9 Eu1 C13 Eu1 102.0(3) . 2_776
C13 Eu1 C13 Eu1 0.000(1) 2_776 2_776
